data_1507102
loop_
_publ_author_name
'Howells, Dean M.'
'Barker, Sarah M.'
'Watson, Faye C.'
'Light, Mark E.'
'Hursthouse, Michael B.'
'Kilburn, Jeremy D.'

_publ_section_title
;
 Samarium diiodide coupling of enones: a remarkable cascade sequence.
;
_journal_issue 12
_journal_name_full 'Organic letters'
_journal_page_first 1943
_journal_page_last 1945
_journal_paper_doi 10.1021/ol049563w
_journal_volume 6
_journal_year 2004
_chemical_formula_sum 'C12 H20 O2'
_chemical_formula_weight 196.28
_chemical_name_systematic
;
 ?
;
_space_group_IT_number 9
_symmetry_cell_setting monoclinic
_symmetry_space_group_name_Hall 'C -2yc'
_symmetry_space_group_name_H-M 'C 1 c 1'
_atom_sites_solution_hydrogens geom
_atom_sites_solution_primary direct
_atom_sites_solution_secondary difmap
_audit_creation_method SHELXL-97
_cell_angle_alpha 90.00
_cell_angle_beta 93.251(5)
_cell_angle_gamma 90.00
_cell_formula_units_Z 8
_cell_length_a 22.1999(19)
_cell_length_b 5.9517(6)
_cell_length_c 16.3776(19)
_cell_measurement_reflns_used 43140
_cell_measurement_temperature 120(2)
_cell_measurement_theta_max 27.48
_cell_measurement_theta_min 2.91
_cell_volume 2160.4(4)
_computing_structure_refinement 'SHELXL-97 (Sheldrick, 1997)'
_computing_structure_solution 'SHELXS-97 (Sheldrick, 1990)'
_diffrn_ambient_temperature 120(2)
_diffrn_detector_area_resol_mean 9.091
_diffrn_measured_fraction_theta_full 0.987
_diffrn_measured_fraction_theta_max 0.987
_diffrn_measurement_device_type 'Bruker Nonius Kappa CCD Area detector'
_diffrn_measurement_method '\f and \w scans to fill the asymmetric unit'
_diffrn_radiation_monochromator graphite
_diffrn_radiation_source 'Bruker Nonius FR591 Rotating ANode'
_diffrn_radiation_type MoK\a
_diffrn_radiation_wavelength 0.71073
_diffrn_reflns_av_R_equivalents 0.0668
_diffrn_reflns_av_sigmaI/netI 0.0878
_diffrn_reflns_limit_h_max 28
_diffrn_reflns_limit_h_min -28
_diffrn_reflns_limit_k_max 7
_diffrn_reflns_limit_k_min -7
_diffrn_reflns_limit_l_max 21
_diffrn_reflns_limit_l_min -21
_diffrn_reflns_number 12121
_diffrn_reflns_theta_full 27.44
_diffrn_reflns_theta_max 27.44
_diffrn_reflns_theta_min 3.01
_exptl_absorpt_coefficient_mu 0.080
_exptl_absorpt_correction_T_max 0.9968
_exptl_absorpt_correction_T_min 0.9780
_exptl_absorpt_correction_type multi-scan
_exptl_absorpt_process_details 'SORTAV (Blessing, 1997)'
_exptl_crystal_colour colourless
_exptl_crystal_density_diffrn 1.207
_exptl_crystal_density_method 'not measured'
_exptl_crystal_description plate
_exptl_crystal_F_000 864
_exptl_crystal_size_max 0.28
_exptl_crystal_size_mid 0.20
_exptl_crystal_size_min 0.04
_refine_diff_density_max 0.353
_refine_diff_density_min -0.291
_refine_diff_density_rms 0.068
_refine_ls_abs_structure_details 'Flack H D (1983), Acta Cryst. A39, 876-881'
_refine_ls_abs_structure_Flack 1.1(13)
_refine_ls_extinction_coef 0.012(2)
_refine_ls_extinction_expression Fc^*^=kFc[1+0.001xFc^2^\l^3^/sin(2\q)]^-1/4^
_refine_ls_extinction_method SHELXL
_refine_ls_goodness_of_fit_ref 1.018
_refine_ls_hydrogen_treatment mixed
_refine_ls_matrix_type full
_refine_ls_number_parameters 258
_refine_ls_number_reflns 4680
_refine_ls_number_restraints 2
_refine_ls_restrained_S_all 1.018
_refine_ls_R_factor_all 0.0863
_refine_ls_R_factor_gt 0.0641
_refine_ls_shift/su_max 0.041
_refine_ls_shift/su_mean 0.005
_refine_ls_structure_factor_coef Fsqd
_refine_ls_weighting_details 'calc w=1/[\s^2^(Fo^2^)+(0.0949P)^2^+0.7477P] where P=(Fo^2^+2Fc^2^)/3'
_refine_ls_weighting_scheme calc
_refine_ls_wR_factor_gt 0.1539
_refine_ls_wR_factor_ref 0.1683
_reflns_number_gt 3759
_reflns_number_total 4680
_reflns_threshold_expression >2sigma(I)
_cod_data_source_file ol049563wsi20040324_035224.cif
_cod_data_source_block 03sot033
_cod_depositor_comments
;
The following automatic conversions were performed:

'_symmetry_cell_setting' value 'Monoclinic' changed to 'monoclinic'
according to /home/saulius/struct/CIF-dictionaries/cif_core.dic
dictionary named 'cif_core.dic' version 2.4.1 from 2010-06-29.

Automatic conversion script
Id: cif_fix_values 1715 2011-07-08 13:25:40Z adriana 
;
_cod_original_sg_symbol_H-M Cc
_cod_database_code 1507102

loop_
_symmetry_equiv_pos_as_xyz
'x, y, z'
'x, -y, z+1/2'
'x+1/2, y+1/2, z'
'x+1/2, -y+1/2, z+1/2'

loop_
_atom_site_label
_atom_site_type_symbol
_atom_site_fract_x
_atom_site_fract_y
_atom_site_fract_z
_atom_site_U_iso_or_equiv
_atom_site_adp_type
_atom_site_occupancy
_atom_site_symmetry_multiplicity
_atom_site_calc_flag
_atom_site_refinement_flags
C1 C 0.41440(13) 0.2788(5) 0.31106(16) 0.0270(6) Uani 1 1 d .
C2 C 0.43732(12) 0.1659(4) 0.39239(16) 0.0252(6) Uani 1 1 d .
H2 H 0.4515 0.0104 0.3804 0.030 Uiso 1 1 calc R
C3 C 0.38854(13) 0.1523(5) 0.45510(16) 0.0274(6) Uani 1 1 d .
H3 H 0.3696 0.3035 0.4610 0.033 Uiso 1 1 calc R
C4 C 0.41583(15) 0.0750(5) 0.53802(18) 0.0352(7) Uani 1 1 d .
H4A H 0.4323 -0.0785 0.5327 0.042 Uiso 1 1 calc R
H4B H 0.3838 0.0689 0.5776 0.042 Uiso 1 1 calc R
C5 C 0.46635(18) 0.2333(6) 0.5709(2) 0.0422(8) Uani 1 1 d .
H5A H 0.4532 0.3092 0.6207 0.051 Uiso 1 1 calc R
H5B H 0.5026 0.1431 0.5867 0.051 Uiso 1 1 calc R
C6 C 0.48315(16) 0.4121(5) 0.50855(19) 0.0378(7) Uani 1 1 d .
H6A H 0.4506 0.5258 0.5032 0.045 Uiso 1 1 calc R
H6B H 0.5206 0.4892 0.5288 0.045 Uiso 1 1 calc R
C7 C 0.49271(14) 0.3101(5) 0.42429(17) 0.0296(6) Uani 1 1 d .
H7 H 0.5298 0.2144 0.4275 0.036 Uiso 1 1 calc R
C8 C 0.49889(15) 0.4943(5) 0.3582(2) 0.0337(7) Uani 1 1 d .
H8 H 0.5150 0.6371 0.3831 0.040 Uiso 1 1 calc R
C9 C 0.43361(14) 0.5232(5) 0.32448(18) 0.0320(7) Uani 1 1 d .
H9A H 0.4087 0.5990 0.3645 0.038 Uiso 1 1 calc R
H9B H 0.4314 0.6089 0.2726 0.038 Uiso 1 1 calc R
C10 C 0.53799(15) 0.4143(6) 0.2893(2) 0.0386(7) Uani 1 1 d .
H10A H 0.5803 0.3974 0.3110 0.046 Uiso 1 1 calc R
H10B H 0.5371 0.5287 0.2454 0.046 Uiso 1 1 calc R
C11 C 0.51521(14) 0.1884(5) 0.2536(2) 0.0370(7) Uani 1 1 d .
H11A H 0.5343 0.1605 0.2014 0.044 Uiso 1 1 calc R
H11B H 0.5277 0.0661 0.2919 0.044 Uiso 1 1 calc R
C12 C 0.44703(14) 0.1828(5) 0.23856(17) 0.0314(7) Uani 1 1 d .
H12A H 0.4339 0.0256 0.2288 0.038 Uiso 1 1 calc R
H12B H 0.4356 0.2709 0.1888 0.038 Uiso 1 1 calc R
C13 C 0.23173(14) -0.3921(5) 0.50451(18) 0.0308(6) Uani 1 1 d .
C14 C 0.24383(13) -0.6052(4) 0.55826(16) 0.0263(6) Uani 1 1 d .
H14 H 0.2751 -0.7003 0.5333 0.032 Uiso 1 1 calc R
C15 C 0.26411(14) -0.5518(5) 0.64595(18) 0.0317(7) Uani 1 1 d .
H15 H 0.2351 -0.4441 0.6693 0.038 Uiso 1 1 calc R
C16 C 0.26795(16) -0.7624(5) 0.69754(19) 0.0396(8) Uani 1 1 d .
H16A H 0.2820 -0.7229 0.7542 0.048 Uiso 1 1 calc R
H16B H 0.2978 -0.8663 0.6755 0.048 Uiso 1 1 calc R
C17 C 0.20598(18) -0.8814(6) 0.6984(2) 0.0484(9) Uani 1 1 d .
H17A H 0.2108 -1.0411 0.6832 0.058 Uiso 1 1 calc R
H17B H 0.1916 -0.8765 0.7545 0.058 Uiso 1 1 calc R
C18 C 0.15834(16) -0.7718(6) 0.6391(2) 0.0419(8) Uani 1 1 d .
H18A H 0.1222 -0.8693 0.6341 0.050 Uiso 1 1 calc R
H18B H 0.1461 -0.6258 0.6619 0.050 Uiso 1 1 calc R
C19 C 0.18185(14) -0.7333(5) 0.55365(19) 0.0322(7) Uani 1 1 d .
H19 H 0.1874 -0.8825 0.5270 0.039 Uiso 1 1 calc R
C20 C 0.13874(14) -0.5891(5) 0.4976(2) 0.0366(7) Uani 1 1 d .
H20 H 0.0962 -0.6018 0.5141 0.044 Uiso 1 1 calc R
C21 C 0.16371(15) -0.3509(5) 0.5136(2) 0.0372(7) Uani 1 1 d .
H21A H 0.1556 -0.2975 0.5692 0.045 Uiso 1 1 calc R
H21B H 0.1470 -0.2422 0.4726 0.045 Uiso 1 1 calc R
C22 C 0.14350(17) -0.6487(6) 0.4079(2) 0.0462(8) Uani 1 1 d .
H22A H 0.1263 -0.8002 0.3977 0.055 Uiso 1 1 calc R
H22B H 0.1194 -0.5403 0.3738 0.055 Uiso 1 1 calc R
C23 C 0.20805(16) -0.6453(6) 0.3830(2) 0.0414(8) Uani 1 1 d .
H23A H 0.2083 -0.6488 0.3226 0.050 Uiso 1 1 calc R
H23B H 0.2291 -0.7817 0.4044 0.050 Uiso 1 1 calc R
C24 C 0.24199(15) -0.4384(6) 0.41482(18) 0.0346(7) Uani 1 1 d .
H24A H 0.2287 -0.3065 0.3817 0.041 Uiso 1 1 calc R
H24B H 0.2857 -0.4599 0.4083 0.041 Uiso 1 1 calc R
O1 O 0.35058(9) 0.2501(4) 0.29850(12) 0.0322(5) Uani 1 1 d .
H1 H 0.3383 0.3194 0.2561 0.048 Uiso 1 1 calc R
O2 O 0.34296(10) -0.0080(4) 0.42866(13) 0.0378(5) Uani 1 1 d .
H2A H 0.3303 0.0218 0.3806 0.057 Uiso 1 1 calc R
O3 O 0.26724(10) -0.2045(3) 0.53513(13) 0.0357(5) Uani 1 1 d .
H3A H 0.2871 -0.1517 0.4974 0.054 Uiso 1 1 calc R
O4 O 0.32435(10) -0.4529(4) 0.64963(13) 0.0416(6) Uani 1 1 d .
H4 H 0.3231 -0.3275 0.6260 0.062 Uiso 1 1 calc R

loop_
_atom_site_aniso_label
_atom_site_aniso_U_11
_atom_site_aniso_U_22
_atom_site_aniso_U_33
_atom_site_aniso_U_23
_atom_site_aniso_U_13
_atom_site_aniso_U_12
C1 0.0305(16) 0.0244(14) 0.0262(14) 0.0016(11) 0.0018(11) 0.0001(11)
C2 0.0313(16) 0.0205(13) 0.0237(13) -0.0011(11) -0.0007(11) 0.0010(11)
C3 0.0333(17) 0.0230(13) 0.0261(14) -0.0003(11) 0.0037(11) -0.0020(11)
C4 0.0470(19) 0.0318(15) 0.0268(14) 0.0050(12) 0.0010(13) 0.0032(13)
C5 0.055(2) 0.0407(18) 0.0305(16) -0.0007(14) -0.0059(14) -0.0018(16)
C6 0.047(2) 0.0336(16) 0.0316(16) -0.0066(13) -0.0045(13) -0.0043(14)
C7 0.0301(16) 0.0273(14) 0.0312(15) -0.0029(11) -0.0010(11) 0.0001(12)
C8 0.0379(18) 0.0263(14) 0.0373(16) -0.0018(12) 0.0047(12) -0.0060(12)
C9 0.0424(18) 0.0203(13) 0.0333(16) 0.0023(11) 0.0035(13) 0.0010(12)
C10 0.0352(18) 0.0391(17) 0.0423(18) -0.0041(14) 0.0096(14) -0.0071(14)
C11 0.0353(18) 0.0402(18) 0.0364(16) -0.0042(13) 0.0093(13) 0.0006(14)
C12 0.0390(18) 0.0288(15) 0.0267(14) -0.0011(11) 0.0051(12) -0.0024(12)
C13 0.0363(17) 0.0234(14) 0.0323(15) 0.0008(11) -0.0030(12) -0.0013(12)
C14 0.0304(15) 0.0202(12) 0.0282(14) -0.0014(11) 0.0013(11) -0.0005(11)
C15 0.0351(17) 0.0286(14) 0.0316(15) -0.0030(12) 0.0031(12) -0.0048(12)
C16 0.052(2) 0.0392(17) 0.0277(16) 0.0012(13) 0.0061(14) 0.0050(15)
C17 0.079(3) 0.0345(16) 0.0325(16) 0.0021(14) 0.0083(16) -0.0120(17)
C18 0.0402(19) 0.0379(17) 0.0492(19) -0.0078(15) 0.0154(15) -0.0100(14)
C19 0.0328(17) 0.0227(13) 0.0417(17) -0.0072(12) 0.0067(13) -0.0022(12)
C20 0.0251(16) 0.0306(16) 0.0534(19) -0.0064(14) -0.0030(13) -0.0004(12)
C21 0.0354(18) 0.0289(15) 0.0472(18) -0.0013(13) 0.0026(14) 0.0017(13)
C22 0.043(2) 0.0399(18) 0.054(2) -0.0073(16) -0.0132(15) -0.0007(15)
C23 0.052(2) 0.0394(17) 0.0321(16) -0.0064(14) -0.0058(14) 0.0054(15)
C24 0.0345(17) 0.0360(16) 0.0328(15) 0.0049(13) -0.0003(12) 0.0038(13)
O1 0.0296(12) 0.0383(12) 0.0281(11) 0.0066(9) -0.0038(8) -0.0008(9)
O2 0.0403(13) 0.0401(13) 0.0331(11) 0.0035(9) 0.0024(9) -0.0100(10)
O3 0.0435(14) 0.0290(11) 0.0351(11) -0.0018(9) 0.0058(9) -0.0094(9)
O4 0.0451(14) 0.0460(13) 0.0331(12) 0.0002(10) -0.0048(10) -0.0107(11)

loop_
_atom_type_symbol
_atom_type_description
_atom_type_scat_dispersion_real
_atom_type_scat_dispersion_imag
_atom_type_scat_source
C C 0.0033 0.0016 'International Tables Vol C Tables 4.2.6.8 and 6.1.1.4'
H H 0.0000 0.0000 'International Tables Vol C Tables 4.2.6.8 and 6.1.1.4'
O O 0.0106 0.0060 'International Tables Vol C Tables 4.2.6.8 and 6.1.1.4'

loop_
_geom_angle_atom_site_label_1
_geom_angle_atom_site_label_2
_geom_angle_atom_site_label_3
_geom_angle
O1 C1 C9 113.6(2)
O1 C1 C12 110.6(2)
C9 C1 C12 109.0(2)
O1 C1 C2 110.2(2)
C9 C1 C2 102.3(2)
C12 C1 C2 110.9(2)
C3 C2 C1 112.8(2)
C3 C2 C7 112.1(2)
C1 C2 C7 105.2(2)
C3 C2 H2 108.9
C1 C2 H2 108.9
C7 C2 H2 108.9
O2 C3 C4 107.7(2)
O2 C3 C2 110.1(2)
C4 C3 C2 110.6(2)
O2 C3 H3 109.5
C4 C3 H3 109.5
C2 C3 H3 109.5
C3 C4 C5 111.8(2)
C3 C4 H4A 109.3
C5 C4 H4A 109.3
C3 C4 H4B 109.3
C5 C4 H4B 109.3
H4A C4 H4B 107.9
C6 C5 C4 113.0(3)
C6 C5 H5A 109.0
C4 C5 H5A 109.0
C6 C5 H5B 109.0
C4 C5 H5B 109.0
H5A C5 H5B 107.8
C7 C6 C5 112.1(3)
C7 C6 H6A 109.2
C5 C6 H6A 109.2
C7 C6 H6B 109.2
C5 C6 H6B 109.2
H6A C6 H6B 107.9
C6 C7 C8 111.8(2)
C6 C7 C2 111.8(2)
C8 C7 C2 104.7(2)
C6 C7 H7 109.5
C8 C7 H7 109.5
C2 C7 H7 109.5
C9 C8 C10 109.5(3)
C9 C8 C7 102.2(2)
C10 C8 C7 111.7(3)
C9 C8 H8 111.1
C10 C8 H8 111.1
C7 C8 H8 111.1
C1 C9 C8 101.3(2)
C1 C9 H9A 111.5
C8 C9 H9A 111.5
C1 C9 H9B 111.5
C8 C9 H9B 111.5
H9A C9 H9B 109.3
C8 C10 C11 111.2(2)
C8 C10 H10A 109.4
C11 C10 H10A 109.4
C8 C10 H10B 109.4
C11 C10 H10B 109.4
H10A C10 H10B 108.0
C12 C11 C10 112.5(3)
C12 C11 H11A 109.1
C10 C11 H11A 109.1
C12 C11 H11B 109.1
C10 C11 H11B 109.1
H11A C11 H11B 107.8
C11 C12 C1 112.0(2)
C11 C12 H12A 109.2
C1 C12 H12A 109.2
C11 C12 H12B 109.2
C1 C12 H12B 109.2
H12A C12 H12B 107.9
O3 C13 C24 111.5(2)
O3 C13 C21 111.2(2)
C24 C13 C21 108.8(3)
O3 C13 C14 111.1(2)
C24 C13 C14 111.5(2)
C21 C13 C14 102.3(2)
C15 C14 C13 113.4(2)
C15 C14 C19 111.1(2)
C13 C14 C19 104.2(2)
C15 C14 H14 109.3
C13 C14 H14 109.3
C19 C14 H14 109.3
O4 C15 C16 106.8(3)
O4 C15 C14 110.3(2)
C16 C15 C14 111.1(2)
O4 C15 H15 109.5
C16 C15 H15 109.5
C14 C15 H15 109.5
C15 C16 C17 111.3(3)
C15 C16 H16A 109.4
C17 C16 H16A 109.4
C15 C16 H16B 109.4
C17 C16 H16B 109.4
H16A C16 H16B 108.0
C18 C17 C16 112.3(3)
C18 C17 H17A 109.1
C16 C17 H17A 109.1
C18 C17 H17B 109.1
C16 C17 H17B 109.1
H17A C17 H17B 107.9
C19 C18 C17 112.4(3)
C19 C18 H18A 109.1
C17 C18 H18A 109.1
C19 C18 H18B 109.1
C17 C18 H18B 109.1
H18A C18 H18B 107.9
C18 C19 C20 113.1(3)
C18 C19 C14 111.7(3)
C20 C19 C14 105.7(2)
C18 C19 H19 108.8
C20 C19 H19 108.8
C14 C19 H19 108.8
C22 C20 C21 109.6(3)
C22 C20 C19 111.7(3)
C21 C20 C19 101.9(2)
C22 C20 H20 111.1
C21 C20 H20 111.1
C19 C20 H20 111.1
C20 C21 C13 100.5(2)
C20 C21 H21A 111.7
C13 C21 H21A 111.7
C20 C21 H21B 111.7
C13 C21 H21B 111.7
H21A C21 H21B 109.4
C23 C22 C20 112.1(3)
C23 C22 H22A 109.2
C20 C22 H22A 109.2
C23 C22 H22B 109.2
C20 C22 H22B 109.2
H22A C22 H22B 107.9
C22 C23 C24 112.2(3)
C22 C23 H23A 109.2
C24 C23 H23A 109.2
C22 C23 H23B 109.2
C24 C23 H23B 109.2
H23A C23 H23B 107.9
C23 C24 C13 112.3(3)
C23 C24 H24A 109.2
C13 C24 H24A 109.2
C23 C24 H24B 109.2
C13 C24 H24B 109.2
H24A C24 H24B 107.9
C1 O1 H1 109.5
C3 O2 H2A 109.5
C13 O3 H3A 109.5
C15 O4 H4 109.5

loop_
_geom_bond_atom_site_label_1
_geom_bond_atom_site_label_2
_geom_bond_distance
C1 O1 1.430(4)
C1 C9 1.528(4)
C1 C12 1.536(4)
C1 C2 1.552(4)
C2 C3 1.536(4)
C2 C7 1.565(4)
C2 H2 1.0000
C3 O2 1.440(3)
C3 C4 1.526(4)
C3 H3 1.0000
C4 C5 1.539(5)
C4 H4A 0.9900
C4 H4B 0.9900
C5 C6 1.536(5)
C5 H5A 0.9900
C5 H5B 0.9900
C6 C7 1.533(4)
C6 H6A 0.9900
C6 H6B 0.9900
C7 C8 1.553(4)
C7 H7 1.0000
C8 C9 1.531(4)
C8 C10 1.537(4)
C8 H8 1.0000
C9 H9A 0.9900
C9 H9B 0.9900
C10 C11 1.540(4)
C10 H10A 0.9900
C10 H10B 0.9900
C11 C12 1.520(4)
C11 H11A 0.9900
C11 H11B 0.9900
C12 H12A 0.9900
C12 H12B 0.9900
C13 O3 1.440(4)
C13 C24 1.524(4)
C13 C21 1.545(4)
C13 C14 1.559(4)
C14 C15 1.514(4)
C14 C19 1.571(4)
C14 H14 1.0000
C15 O4 1.459(4)
C15 C16 1.511(4)
C15 H15 1.0000
C16 C17 1.548(5)
C16 H16A 0.9900
C16 H16B 0.9900
C17 C18 1.540(5)
C17 H17A 0.9900
C17 H17B 0.9900
C18 C19 1.538(4)
C18 H18A 0.9900
C18 H18B 0.9900
C19 C20 1.547(4)
C19 H19 1.0000
C20 C22 1.521(5)
C20 C21 1.539(4)
C20 H20 1.0000
C21 H21A 0.9900
C21 H21B 0.9900
C22 C23 1.512(5)
C22 H22A 0.9900
C22 H22B 0.9900
C23 C24 1.520(5)
C23 H23A 0.9900
C23 H23B 0.9900
C24 H24A 0.9900
C24 H24B 0.9900
O1 H1 0.8400
O2 H2A 0.8400
O3 H3A 0.8400
O4 H4 0.8400
